data_4108964
loop_
_publ_author_name
'Masaaki Okazaki'
'Takahiko Yoshitomi'
'Junpei Naito'
'Akira Sato'
'Takashi Komuro'
'Hiromi Tobita'

_publ_contact_author_address 'Department of Chemistry, Graduate School of Science, Tohoku University'
_publ_contact_author_email tobita@m.tains.tohoku.ac.jp
_publ_contact_author_fax 81-22-795-6543
_publ_contact_author_name 'Hiromi Tobita'
_publ_contact_author_phone 81-22-795-6539
_publ_section_title
;
 Recombination of an Fe-Si-P Linkage to an Fe-P-Si Linkage through an
 Isolable Intermediate Phosphasilaferracyclopropane
;
_journal_name_full 'Journal of the American Chemical Society'
_journal_page_first 17674
_journal_page_last 17675
_journal_paper_doi 10.1021/ja808443v
_journal_volume 130
_journal_year 2008
_chemical_absolute_configuration unk
_chemical_formula_sum 'C25 H43 Fe O P Si'
_chemical_formula_weight 474.50
_chemical_properties_physical air-sensitive
_space_group_IT_number 14
_symmetry_cell_setting monoclinic
_symmetry_Int_Tables_number 14
_symmetry_space_group_name_Hall '-P 2ybc'
_symmetry_space_group_name_H-M 'P 1 21/c 1'
_atom_sites_solution_hydrogens geom
_atom_sites_solution_primary direct
_atom_sites_solution_secondary difmap
_audit_creation_method SHELXL-97
_cell_angle_alpha 90.00
_cell_angle_beta 98.5242(7)
_cell_angle_gamma 90.00
_cell_formula_units_Z 4
_cell_length_a 14.7697(4)
_cell_length_b 15.3225(5)
_cell_length_c 11.5537(4)
_cell_measurement_reflns_used 18020
_cell_measurement_temperature 150(2)
_cell_measurement_theta_max 54.92
_cell_measurement_theta_min 2.66
_cell_volume 2585.82(14)
_computing_structure_refinement 'SHELXL-97 (Sheldrick, 1997)'
_computing_structure_solution 'SHELXS-97 (Sheldrick, 1990)'
_diffrn_ambient_temperature 150(2)
_diffrn_measured_fraction_theta_full 0.990
_diffrn_measured_fraction_theta_max 0.990
_diffrn_radiation_monochromator graphite
_diffrn_radiation_probe x-ray
_diffrn_radiation_type MoK\a
_diffrn_radiation_wavelength 0.71069
_diffrn_reflns_av_R_equivalents 0.0310
_diffrn_reflns_av_sigmaI/netI 0.0192
_diffrn_reflns_limit_h_max 18
_diffrn_reflns_limit_h_min -19
_diffrn_reflns_limit_k_max 19
_diffrn_reflns_limit_k_min -19
_diffrn_reflns_limit_l_max 12
_diffrn_reflns_limit_l_min -15
_diffrn_reflns_number 23744
_diffrn_reflns_theta_full 27.48
_diffrn_reflns_theta_max 27.48
_diffrn_reflns_theta_min 1.39
_diffrn_source 'fine-focus sealed tube'
_exptl_absorpt_coefficient_mu 0.705
_exptl_absorpt_correction_T_max 0.9329
_exptl_absorpt_correction_T_min 0.8164
_exptl_absorpt_correction_type numerical
_exptl_absorpt_process_details Higashi
_exptl_crystal_density_diffrn 1.219
_exptl_crystal_F_000 1024
_exptl_crystal_size_max 0.30
_exptl_crystal_size_mid 0.30
_exptl_crystal_size_min 0.10
_refine_diff_density_max 0.423
_refine_diff_density_min -0.297
_refine_diff_density_rms 0.074
_refine_ls_extinction_method none
_refine_ls_goodness_of_fit_ref 1.244
_refine_ls_hydrogen_treatment constr
_refine_ls_matrix_type full
_refine_ls_number_parameters 269
_refine_ls_number_reflns 5861
_refine_ls_number_restraints 0
_refine_ls_restrained_S_all 1.244
_refine_ls_R_factor_all 0.0392
_refine_ls_R_factor_gt 0.0321
_refine_ls_shift/su_max 0.001
_refine_ls_shift/su_mean 0.000
_refine_ls_structure_factor_coef Fsqd
_refine_ls_weighting_details 'calc w=1/[\s^2^(Fo^2^)+(0.0438P)^2^+1.0065P] where P=(Fo^2^+2Fc^2^)/3'
_refine_ls_weighting_scheme calc
_refine_ls_wR_factor_gt 0.0852
_refine_ls_wR_factor_ref 0.0932
_reflns_number_gt 5215
_reflns_number_total 5861
_reflns_threshold_expression >2sigma(I)
_cod_data_source_file ja808443v_si_002_2.cif
_cod_data_source_block complex5
_cod_original_sg_symbol_H-M 'P 21/c'
_cod_database_code 4108964

loop_
_symmetry_equiv_pos_as_xyz
'x, y, z'
'-x, y+1/2, -z+1/2'
'-x, -y, -z'
'x, -y-1/2, z-1/2'

loop_
_atom_site_label
_atom_site_type_symbol
_atom_site_fract_x
_atom_site_fract_y
_atom_site_fract_z
_atom_site_U_iso_or_equiv
_atom_site_adp_type
_atom_site_occupancy
_atom_site_symmetry_multiplicity
_atom_site_calc_flag
_atom_site_refinement_flags
Fe1 Fe 0.819597(15) 0.069314(15) 0.69372(2) 0.01395(8) Uani 1 1 d .
P1 P 0.71109(3) -0.01242(3) 0.75678(4) 0.01600(10) Uani 1 1 d .
Si1 Si 0.67391(3) 0.07052(3) 0.60105(4) 0.01667(11) Uani 1 1 d .
O1 O 0.77619(10) 0.22608(9) 0.81270(13) 0.0312(3) Uani 1 1 d .
C1 C 0.79035(12) 0.16091(12) 0.76644(15) 0.0198(3) Uani 1 1 d .
C2 C 0.90281(11) -0.01854(12) 0.61811(15) 0.0185(3) Uani 1 1 d .
C3 C 0.94728(11) 0.00504(12) 0.73324(15) 0.0188(3) Uani 1 1 d .
C4 C 0.96061(12) 0.09637(12) 0.73462(15) 0.0189(3) Uani 1 1 d .
C5 C 0.92386(12) 0.13023(12) 0.62064(15) 0.0190(3) Uani 1 1 d .
C6 C 0.89015(12) 0.05857(12) 0.54889(15) 0.0184(3) Uani 1 1 d .
C7 C 0.88652(13) -0.10971(13) 0.57270(19) 0.0269(4) Uani 1 1 d .
H1 H 0.8301 -0.1113 0.5161 0.040 Uiso 1 1 calc R
H2 H 0.8805 -0.1491 0.6379 0.040 Uiso 1 1 calc R
H3 H 0.9382 -0.1283 0.5344 0.040 Uiso 1 1 calc R
C8 C 0.98098(14) -0.05595(14) 0.83130(18) 0.0280(4) Uani 1 1 d .
H4 H 1.0462 -0.0677 0.8315 0.042 Uiso 1 1 calc R
H5 H 0.9466 -0.1108 0.8207 0.042 Uiso 1 1 calc R
H6 H 0.9721 -0.0293 0.9059 0.042 Uiso 1 1 calc R
C9 C 1.00926(14) 0.14917(15) 0.83407(17) 0.0299(4) Uani 1 1 d .
H7 H 0.9974 0.1241 0.9084 0.045 Uiso 1 1 calc R
H8 H 0.9869 0.2095 0.8277 0.045 Uiso 1 1 calc R
H9 H 1.0752 0.1484 0.8311 0.045 Uiso 1 1 calc R
C10 C 0.92654(14) 0.22397(13) 0.58456(18) 0.0280(4) Uani 1 1 d .
H10 H 0.9881 0.2385 0.5687 0.042 Uiso 1 1 calc R
H11 H 0.9110 0.2613 0.6477 0.042 Uiso 1 1 calc R
H12 H 0.8822 0.2335 0.5137 0.042 Uiso 1 1 calc R
C11 C 0.85642(13) 0.06155(14) 0.41989(16) 0.0257(4) Uani 1 1 d .
H13 H 0.8257 0.1174 0.4000 0.039 Uiso 1 1 calc R
H14 H 0.8131 0.0137 0.3987 0.039 Uiso 1 1 calc R
H15 H 0.9084 0.0555 0.3767 0.039 Uiso 1 1 calc R
C12 C 0.63322(13) 0.00532(14) 0.46511(16) 0.0248(4) Uani 1 1 d .
H16 H 0.5683 -0.0092 0.4627 0.037 Uiso 1 1 calc R
H17 H 0.6690 -0.0486 0.4660 0.037 Uiso 1 1 calc R
H18 H 0.6411 0.0398 0.3958 0.037 Uiso 1 1 calc R
C13 C 0.59235(13) 0.16384(13) 0.60088(19) 0.0283(4) Uani 1 1 d .
H19 H 0.5974 0.2021 0.5342 0.042 Uiso 1 1 calc R
H20 H 0.6072 0.1970 0.6738 0.042 Uiso 1 1 calc R
H21 H 0.5297 0.1414 0.5946 0.042 Uiso 1 1 calc R
C14 C 0.69087(12) -0.12933(11) 0.72200(15) 0.0186(3) Uani 1 1 d .
H22 H 0.7105 -0.1392 0.6438 0.022 Uiso 1 1 calc R
C15 C 0.58855(13) -0.15233(12) 0.70824(18) 0.0239(4) Uani 1 1 d .
H24 H 0.5656 -0.1418 0.7833 0.029 Uiso 1 1 calc R
H25 H 0.5541 -0.1139 0.6483 0.029 Uiso 1 1 calc R
C16 C 0.57164(14) -0.24755(13) 0.6722(2) 0.0305(4) Uani 1 1 d .
H26 H 0.5059 -0.2613 0.6695 0.037 Uiso 1 1 calc R
H27 H 0.5876 -0.2564 0.5928 0.037 Uiso 1 1 calc R
C17 C 0.62817(15) -0.30898(14) 0.7573(2) 0.0353(5) Uani 1 1 d .
H28 H 0.6182 -0.3698 0.7295 0.042 Uiso 1 1 calc R
H29 H 0.6080 -0.3044 0.8350 0.042 Uiso 1 1 calc R
C18 C 0.72949(15) -0.28701(13) 0.7682(2) 0.0330(5) Uani 1 1 d .
H30 H 0.7507 -0.2959 0.6917 0.040 Uiso 1 1 calc R
H31 H 0.7647 -0.3267 0.8258 0.040 Uiso 1 1 calc R
C19 C 0.74711(13) -0.19247(13) 0.80750(18) 0.0258(4) Uani 1 1 d .
H32 H 0.8131 -0.1790 0.8115 0.031 Uiso 1 1 calc R
H33 H 0.7304 -0.1847 0.8867 0.031 Uiso 1 1 calc R
C20 C 0.67971(12) 0.00237(12) 0.90574(15) 0.0197(3) Uani 1 1 d .
H23 H 0.6476 -0.0520 0.9252 0.024 Uiso 1 1 calc R
C21 C 0.61412(13) 0.07871(13) 0.91322(16) 0.0231(4) Uani 1 1 d .
H34 H 0.5567 0.0684 0.8589 0.028 Uiso 1 1 calc R
H35 H 0.6422 0.1331 0.8887 0.028 Uiso 1 1 calc R
C22 C 0.59200(15) 0.08982(14) 1.03774(18) 0.0295(4) Uani 1 1 d .
H36 H 0.5518 0.1412 1.0406 0.035 Uiso 1 1 calc R
H37 H 0.5587 0.0377 1.0596 0.035 Uiso 1 1 calc R
C23 C 0.67886(16) 0.10189(17) 1.12466(18) 0.0365(5) Uani 1 1 d .
H38 H 0.6630 0.1075 1.2046 0.044 Uiso 1 1 calc R
H39 H 0.7101 0.1562 1.1062 0.044 Uiso 1 1 calc R
C24 C 0.74300(16) 0.02458(17) 1.11998(18) 0.0364(5) Uani 1 1 d .
H40 H 0.7136 -0.0289 1.1448 0.044 Uiso 1 1 calc R
H41 H 0.8001 0.0345 1.1751 0.044 Uiso 1 1 calc R
C25 C 0.76633(13) 0.01168(15) 0.99648(16) 0.0269(4) Uani 1 1 d .
H42 H 0.8045 -0.0413 0.9949 0.032 Uiso 1 1 calc R
H43 H 0.8024 0.0622 0.9756 0.032 Uiso 1 1 calc R

loop_
_atom_site_aniso_label
_atom_site_aniso_U_11
_atom_site_aniso_U_22
_atom_site_aniso_U_33
_atom_site_aniso_U_23
_atom_site_aniso_U_13
_atom_site_aniso_U_12
Fe1 0.01549(13) 0.01363(12) 0.01264(12) -0.00060(9) 0.00179(8) -0.00080(9)
P1 0.0183(2) 0.0155(2) 0.0143(2) 0.00054(16) 0.00289(15) -0.00149(16)
Si1 0.0167(2) 0.0171(2) 0.0156(2) 0.00054(18) 0.00045(17) 0.00043(17)
O1 0.0351(8) 0.0223(7) 0.0359(8) -0.0121(6) 0.0046(6) -0.0002(6)
C1 0.0190(8) 0.0205(9) 0.0198(8) -0.0004(7) 0.0025(6) -0.0025(7)
C2 0.0153(8) 0.0203(9) 0.0202(8) -0.0021(7) 0.0040(6) -0.0005(6)
C3 0.0155(7) 0.0221(9) 0.0188(8) 0.0007(7) 0.0021(6) 0.0018(6)
C4 0.0157(8) 0.0230(9) 0.0181(8) -0.0022(7) 0.0024(6) -0.0026(7)
C5 0.0193(8) 0.0208(9) 0.0180(8) 0.0002(7) 0.0057(6) -0.0019(7)
C6 0.0182(8) 0.0225(9) 0.0150(8) -0.0016(7) 0.0039(6) -0.0010(7)
C7 0.0261(10) 0.0207(9) 0.0352(11) -0.0081(8) 0.0089(8) 0.0013(7)
C8 0.0237(9) 0.0328(11) 0.0262(10) 0.0089(8) -0.0007(7) 0.0038(8)
C9 0.0264(10) 0.0371(12) 0.0246(10) -0.0085(9) -0.0016(8) -0.0087(8)
C10 0.0342(10) 0.0205(9) 0.0308(10) 0.0032(8) 0.0099(8) -0.0052(8)
C11 0.0252(9) 0.0374(11) 0.0149(9) -0.0009(8) 0.0038(7) -0.0003(8)
C12 0.0217(9) 0.0313(10) 0.0203(9) -0.0029(8) -0.0006(7) -0.0031(7)
C13 0.0246(9) 0.0242(10) 0.0344(11) 0.0008(8) -0.0011(8) 0.0065(8)
C14 0.0196(8) 0.0162(8) 0.0196(8) 0.0015(7) 0.0017(6) -0.0023(6)
C15 0.0207(9) 0.0195(9) 0.0309(10) 0.0013(8) 0.0017(7) -0.0020(7)
C16 0.0280(10) 0.0231(10) 0.0390(12) 0.0004(8) 0.0004(8) -0.0095(8)
C17 0.0369(11) 0.0193(10) 0.0499(14) 0.0063(9) 0.0069(10) -0.0069(8)
C18 0.0344(11) 0.0185(10) 0.0453(13) 0.0085(9) 0.0026(9) 0.0031(8)
C19 0.0238(9) 0.0215(9) 0.0309(10) 0.0059(8) -0.0005(7) 0.0003(7)
C20 0.0208(8) 0.0227(9) 0.0162(8) 0.0013(7) 0.0041(6) -0.0023(7)
C21 0.0243(9) 0.0269(10) 0.0190(9) -0.0012(7) 0.0062(7) -0.0002(7)
C22 0.0325(10) 0.0328(11) 0.0260(10) -0.0058(8) 0.0135(8) -0.0035(8)
C23 0.0442(12) 0.0463(13) 0.0203(10) -0.0095(9) 0.0092(9) -0.0094(10)
C24 0.0388(12) 0.0536(15) 0.0159(9) 0.0021(9) 0.0010(8) -0.0040(10)
C25 0.0246(9) 0.0384(11) 0.0171(9) 0.0019(8) 0.0009(7) 0.0001(8)

loop_
_atom_type_symbol
_atom_type_description
_atom_type_scat_dispersion_real
_atom_type_scat_dispersion_imag
_atom_type_scat_source
C C 0.0033 0.0016 'International Tables Vol C Tables 4.2.6.8 and 6.1.1.4'
H H 0.0000 0.0000 'International Tables Vol C Tables 4.2.6.8 and 6.1.1.4'
Fe Fe 0.3463 0.8444 'International Tables Vol C Tables 4.2.6.8 and 6.1.1.4'
O O 0.0106 0.0060 'International Tables Vol C Tables 4.2.6.8 and 6.1.1.4'
P P 0.1023 0.0942 'International Tables Vol C Tables 4.2.6.8 and 6.1.1.4'
Si Si 0.0817 0.0704 'International Tables Vol C Tables 4.2.6.8 and 6.1.1.4'

loop_
_geom_angle_atom_site_label_1
_geom_angle_atom_site_label_2
_geom_angle_atom_site_label_3
_geom_angle
C1 Fe1 C5 94.96(8)
C1 Fe1 C2 158.42(8)
C5 Fe1 C2 66.73(7)
C1 Fe1 C6 129.85(8)
C5 Fe1 C6 39.65(7)
C2 Fe1 C6 39.59(7)
C1 Fe1 C4 92.36(8)
C5 Fe1 C4 40.31(7)
C2 Fe1 C4 66.37(7)
C6 Fe1 C4 66.69(7)
C1 Fe1 C3 123.61(8)
C5 Fe1 C3 66.89(7)
C2 Fe1 C3 39.94(7)
C6 Fe1 C3 66.72(7)
C4 Fe1 C3 39.09(7)
C1 Fe1 P1 93.08(6)
C5 Fe1 P1 171.92(5)
C2 Fe1 P1 105.56(5)
C6 Fe1 P1 132.65(5)
C4 Fe1 P1 140.20(5)
C3 Fe1 P1 109.11(5)
C1 Fe1 Si1 86.24(6)
C5 Fe1 Si1 120.93(5)
C2 Fe1 Si1 112.57(5)
C6 Fe1 Si1 99.97(5)
C4 Fe1 Si1 161.05(5)
C3 Fe1 Si1 149.60(5)
P1 Fe1 Si1 58.730(17)
C14 P1 C20 105.33(8)
C14 P1 Si1 111.60(6)
C20 P1 Si1 128.20(6)
C14 P1 Fe1 124.82(6)
C20 P1 Fe1 121.41(6)
Si1 P1 Fe1 61.036(17)
C13 Si1 C12 106.19(9)
C13 Si1 P1 121.62(7)
C12 Si1 P1 112.64(7)
C13 Si1 Fe1 125.15(7)
C12 Si1 Fe1 123.73(6)
P1 Si1 Fe1 60.234(17)
O1 C1 Fe1 174.78(16)
C6 C2 C3 108.35(15)
C6 C2 C7 125.17(16)
C3 C2 C7 125.79(17)
C6 C2 Fe1 70.44(10)
C3 C2 Fe1 70.70(10)
C7 C2 Fe1 132.06(12)
C4 C3 C2 107.62(15)
C4 C3 C8 125.46(17)
C2 C3 C8 126.73(17)
C4 C3 Fe1 70.11(10)
C2 C3 Fe1 69.36(9)
C8 C3 Fe1 129.78(13)
C3 C4 C5 108.22(15)
C3 C4 C9 126.40(17)
C5 C4 C9 125.29(17)
C3 C4 Fe1 70.81(10)
C5 C4 Fe1 68.96(9)
C9 C4 Fe1 128.58(13)
C6 C5 C4 107.83(16)
C6 C5 C10 126.89(17)
C4 C5 C10 125.19(17)
C6 C5 Fe1 70.98(10)
C4 C5 Fe1 70.73(10)
C10 C5 Fe1 126.44(13)
C5 C6 C2 107.95(15)
C5 C6 C11 126.30(17)
C2 C6 C11 125.45(16)
C5 C6 Fe1 69.37(10)
C2 C6 Fe1 69.98(10)
C11 C6 Fe1 131.05(13)
C2 C7 H1 109.5
C2 C7 H2 109.5
H1 C7 H2 109.5
C2 C7 H3 109.5
H1 C7 H3 109.5
H2 C7 H3 109.5
C3 C8 H4 109.5
C3 C8 H5 109.5
H4 C8 H5 109.5
C3 C8 H6 109.5
H4 C8 H6 109.5
H5 C8 H6 109.5
C4 C9 H7 109.5
C4 C9 H8 109.5
H7 C9 H8 109.5
C4 C9 H9 109.5
H7 C9 H9 109.5
H8 C9 H9 109.5
C5 C10 H10 109.5
C5 C10 H11 109.5
H10 C10 H11 109.5
C5 C10 H12 109.5
H10 C10 H12 109.5
H11 C10 H12 109.5
C6 C11 H13 109.5
C6 C11 H14 109.5
H13 C11 H14 109.5
C6 C11 H15 109.5
H13 C11 H15 109.5
H14 C11 H15 109.5
Si1 C12 H16 109.5
Si1 C12 H17 109.5
H16 C12 H17 109.5
Si1 C12 H18 109.5
H16 C12 H18 109.5
H17 C12 H18 109.5
Si1 C13 H19 109.5
Si1 C13 H20 109.5
H19 C13 H20 109.5
Si1 C13 H21 109.5
H19 C13 H21 109.5
H20 C13 H21 109.5
C19 C14 C15 110.60(15)
C19 C14 P1 114.56(13)
C15 C14 P1 111.65(12)
C19 C14 H22 106.5
C15 C14 H22 106.5
P1 C14 H22 106.5
C16 C15 C14 111.46(16)
C16 C15 H24 109.3
C14 C15 H24 109.3
C16 C15 H25 109.3
C14 C15 H25 109.3
H24 C15 H25 108.0
C17 C16 C15 111.32(17)
C17 C16 H26 109.4
C15 C16 H26 109.4
C17 C16 H27 109.4
C15 C16 H27 109.4
H26 C16 H27 108.0
C16 C17 C18 110.89(17)
C16 C17 H28 109.5
C18 C17 H28 109.5
C16 C17 H29 109.5
C18 C17 H29 109.5
H28 C17 H29 108.0
C17 C18 C19 110.89(18)
C17 C18 H30 109.5
C19 C18 H30 109.5
C17 C18 H31 109.5
C19 C18 H31 109.5
H30 C18 H31 108.0
C18 C19 C14 110.73(16)
C18 C19 H32 109.5
C14 C19 H32 109.5
C18 C19 H33 109.5
C14 C19 H33 109.5
H32 C19 H33 108.1
C21 C20 C25 111.15(16)
C21 C20 P1 113.08(12)
C25 C20 P1 110.24(12)
C21 C20 H23 107.4
C25 C20 H23 107.4
P1 C20 H23 107.4
C20 C21 C22 111.30(16)
C20 C21 H34 109.4
C22 C21 H34 109.4
C20 C21 H35 109.4
C22 C21 H35 109.4
H34 C21 H35 108.0
C23 C22 C21 110.97(17)
C23 C22 H36 109.4
C21 C22 H36 109.4
C23 C22 H37 109.4
C21 C22 H37 109.4
H36 C22 H37 108.0
C22 C23 C24 110.53(18)
C22 C23 H38 109.5
C24 C23 H38 109.5
C22 C23 H39 109.5
C24 C23 H39 109.5
H38 C23 H39 108.1
C23 C24 C25 111.16(18)
C23 C24 H40 109.4
C25 C24 H40 109.4
C23 C24 H41 109.4
C25 C24 H41 109.4
H40 C24 H41 108.0
C24 C25 C20 111.64(16)
C24 C25 H42 109.3
C20 C25 H42 109.3
C24 C25 H43 109.3
C20 C25 H43 109.3
H42 C25 H43 108.0

loop_
_geom_bond_atom_site_label_1
_geom_bond_atom_site_label_2
_geom_bond_distance
Fe1 C1 1.7233(18)
Fe1 C5 2.0835(17)
Fe1 C2 2.0986(17)
Fe1 C6 2.1047(17)
Fe1 C4 2.1074(17)
Fe1 C3 2.1165(17)
Fe1 P1 2.2392(5)
Fe1 Si1 2.2569(5)
P1 C14 1.8505(18)
P1 C20 1.8613(18)
P1 Si1 2.2048(6)
Si1 C13 1.870(2)
Si1 C12 1.8832(19)
O1 C1 1.166(2)
C2 C6 1.423(2)
C2 C3 1.440(2)
C2 C7 1.499(3)
C3 C4 1.413(3)
C3 C8 1.496(3)
C4 C5 1.444(2)
C4 C9 1.499(3)
C5 C6 1.421(2)
C5 C10 1.498(3)
C6 C11 1.500(2)
C7 H1 0.9800
C7 H2 0.9800
C7 H3 0.9800
C8 H4 0.9800
C8 H5 0.9800
C8 H6 0.9800
C9 H7 0.9800
C9 H8 0.9800
C9 H9 0.9800
C10 H10 0.9800
C10 H11 0.9800
C10 H12 0.9800
C11 H13 0.9800
C11 H14 0.9800
C11 H15 0.9800
C12 H16 0.9800
C12 H17 0.9800
C12 H18 0.9800
C13 H19 0.9800
C13 H20 0.9800
C13 H21 0.9800
C14 C19 1.536(2)
C14 C15 1.537(2)
C14 H22 1.0000
C15 C16 1.528(3)
C15 H24 0.9900
C15 H25 0.9900
C16 C17 1.518(3)
C16 H26 0.9900
C16 H27 0.9900
C17 C18 1.521(3)
C17 H28 0.9900
C17 H29 0.9900
C18 C19 1.529(3)
C18 H30 0.9900
C18 H31 0.9900
C19 H32 0.9900
C19 H33 0.9900
C20 C21 1.529(3)
C20 C25 1.536(2)
C20 H23 1.0000
C21 C22 1.531(3)
C21 H34 0.9900
C21 H35 0.9900
C22 C23 1.519(3)
C22 H36 0.9900
C22 H37 0.9900
C23 C24 1.523(4)
C23 H38 0.9900
C23 H39 0.9900
C24 C25 1.530(3)
C24 H40 0.9900
C24 H41 0.9900
C25 H42 0.9900
C25 H43 0.9900

loop_
_geom_torsion_atom_site_label_1
_geom_torsion_atom_site_label_2
_geom_torsion_atom_site_label_3
_geom_torsion_atom_site_label_4
_geom_torsion
C1 Fe1 P1 C14 -178.96(9)
C5 Fe1 P1 C14 7.3(4)
C2 Fe1 P1 C14 -9.95(9)
C6 Fe1 P1 C14 23.84(10)
C4 Fe1 P1 C14 -81.54(11)
C3 Fe1 P1 C14 -51.71(9)
Si1 Fe1 P1 C14 97.33(7)
C1 Fe1 P1 C20 -35.64(9)
C5 Fe1 P1 C20 150.6(4)
C2 Fe1 P1 C20 133.37(8)
C6 Fe1 P1 C20 167.16(9)
C4 Fe1 P1 C20 61.78(11)
C3 Fe1 P1 C20 91.61(9)
Si1 Fe1 P1 C20 -119.35(7)
C1 Fe1 P1 Si1 83.71(6)
C5 Fe1 P1 Si1 -90.1(4)
C2 Fe1 P1 Si1 -107.28(5)
C6 Fe1 P1 Si1 -73.49(7)
C4 Fe1 P1 Si1 -178.87(8)
C3 Fe1 P1 Si1 -149.04(5)
C14 P1 Si1 C13 125.87(10)
C20 P1 Si1 C13 -6.45(11)
Fe1 P1 Si1 C13 -115.26(8)
C14 P1 Si1 C12 -1.83(9)
C20 P1 Si1 C12 -134.16(10)
Fe1 P1 Si1 C12 117.04(7)
C14 P1 Si1 Fe1 -118.87(6)
C20 P1 Si1 Fe1 108.81(8)
C1 Fe1 Si1 C13 13.72(11)
C5 Fe1 Si1 C13 -79.81(11)
C2 Fe1 Si1 C13 -155.35(10)
C6 Fe1 Si1 C13 -116.10(10)
C4 Fe1 Si1 C13 -72.60(18)
C3 Fe1 Si1 C13 -176.53(13)
P1 Fe1 Si1 C13 109.63(9)
C1 Fe1 Si1 C12 165.39(10)
C5 Fe1 Si1 C12 71.86(10)
C2 Fe1 Si1 C12 -3.68(10)
C6 Fe1 Si1 C12 35.57(9)
C4 Fe1 Si1 C12 79.07(18)
C3 Fe1 Si1 C12 -24.86(13)
P1 Fe1 Si1 C12 -98.70(8)
C1 Fe1 Si1 P1 -95.90(6)
C5 Fe1 Si1 P1 170.56(6)
C2 Fe1 Si1 P1 95.02(6)
C6 Fe1 Si1 P1 134.27(5)
C4 Fe1 Si1 P1 177.78(16)
C3 Fe1 Si1 P1 73.85(10)
C5 Fe1 C1 O1 -4.6(18)
C2 Fe1 C1 O1 26(2)
C6 Fe1 C1 O1 -25.5(19)
C4 Fe1 C1 O1 35.7(18)
C3 Fe1 C1 O1 60.9(19)
P1 Fe1 C1 O1 176.3(18)
Si1 Fe1 C1 O1 -125.3(18)
C1 Fe1 C2 C6 -71.1(2)
C5 Fe1 C2 C6 -37.33(10)
C4 Fe1 C2 C6 -81.45(11)
C3 Fe1 C2 C6 -118.58(14)
P1 Fe1 C2 C6 140.07(9)
Si1 Fe1 C2 C6 77.96(10)
C1 Fe1 C2 C3 47.5(2)
C5 Fe1 C2 C3 81.25(11)
C6 Fe1 C2 C3 118.58(14)
C4 Fe1 C2 C3 37.13(10)
P1 Fe1 C2 C3 -101.35(10)
Si1 Fe1 C2 C3 -163.46(9)
C1 Fe1 C2 C7 168.7(2)
C5 Fe1 C2 C7 -157.5(2)
C6 Fe1 C2 C7 -120.2(2)
C4 Fe1 C2 C7 158.4(2)
C3 Fe1 C2 C7 121.2(2)
P1 Fe1 C2 C7 19.89(19)
Si1 Fe1 C2 C7 -42.22(19)
C6 C2 C3 C4 0.73(19)
C7 C2 C3 C4 171.57(16)
Fe1 C2 C3 C4 -59.93(12)
C6 C2 C3 C8 -174.44(17)
C7 C2 C3 C8 -3.6(3)
Fe1 C2 C3 C8 124.90(18)
C6 C2 C3 Fe1 60.66(12)
C7 C2 C3 Fe1 -128.50(17)
C1 Fe1 C3 C4 -42.31(13)
C5 Fe1 C3 C4 37.86(10)
C2 Fe1 C3 C4 118.70(14)
C6 Fe1 C3 C4 81.17(11)
P1 Fe1 C3 C4 -149.67(9)
Si1 Fe1 C3 C4 150.00(9)
C1 Fe1 C3 C2 -161.01(11)
C5 Fe1 C3 C2 -80.84(11)
C6 Fe1 C3 C2 -37.53(10)
C4 Fe1 C3 C2 -118.70(14)
P1 Fe1 C3 C2 91.63(10)
Si1 Fe1 C3 C2 31.30(16)
C1 Fe1 C3 C8 77.8(2)
C5 Fe1 C3 C8 158.0(2)
C2 Fe1 C3 C8 -121.2(2)
C6 Fe1 C3 C8 -158.7(2)
C4 Fe1 C3 C8 120.1(2)
P1 Fe1 C3 C8 -29.57(19)
Si1 Fe1 C3 C8 -89.90(19)
C2 C3 C4 C5 0.45(19)
C8 C3 C4 C5 175.70(16)
Fe1 C3 C4 C5 -59.01(12)
C2 C3 C4 C9 -176.22(17)
C8 C3 C4 C9 -1.0(3)
Fe1 C3 C4 C9 124.32(18)
C2 C3 C4 Fe1 59.46(11)
C8 C3 C4 Fe1 -125.29(18)
C1 Fe1 C4 C3 145.87(11)
C5 Fe1 C4 C3 -119.25(15)
C2 Fe1 C4 C3 -37.92(10)
C6 Fe1 C4 C3 -81.25(11)
P1 Fe1 C4 C3 48.20(13)
Si1 Fe1 C4 C3 -128.83(15)
C1 Fe1 C4 C5 -94.88(11)
C2 Fe1 C4 C5 81.33(11)
C6 Fe1 C4 C5 38.00(10)
C3 Fe1 C4 C5 119.25(15)
P1 Fe1 C4 C5 167.45(8)
Si1 Fe1 C4 C5 -9.6(2)
C1 Fe1 C4 C9 24.13(19)
C5 Fe1 C4 C9 119.0(2)
C2 Fe1 C4 C9 -159.7(2)
C6 Fe1 C4 C9 157.0(2)
C3 Fe1 C4 C9 -121.7(2)
P1 Fe1 C4 C9 -73.5(2)
Si1 Fe1 C4 C9 109.4(2)
C3 C4 C5 C6 -1.46(19)
C9 C4 C5 C6 175.25(17)
Fe1 C4 C5 C6 -61.63(12)
C3 C4 C5 C10 -178.27(17)
C9 C4 C5 C10 -1.6(3)
Fe1 C4 C5 C10 121.56(18)
C3 C4 C5 Fe1 60.17(12)
C9 C4 C5 Fe1 -123.12(18)
C1 Fe1 C5 C6 -154.57(11)
C2 Fe1 C5 C6 37.27(10)
C4 Fe1 C5 C6 117.62(15)
C3 Fe1 C5 C6 80.88(11)
P1 Fe1 C5 C6 19.2(4)
Si1 Fe1 C5 C6 -65.99(11)
C1 Fe1 C5 C4 87.81(11)
C2 Fe1 C5 C4 -80.35(11)
C6 Fe1 C5 C4 -117.62(15)
C3 Fe1 C5 C4 -36.74(10)
P1 Fe1 C5 C4 -98.4(4)
Si1 Fe1 C5 C4 176.39(8)
C1 Fe1 C5 C10 -32.25(17)
C2 Fe1 C5 C10 159.59(18)
C6 Fe1 C5 C10 122.3(2)
C4 Fe1 C5 C10 -120.1(2)
C3 Fe1 C5 C10 -156.79(18)
P1 Fe1 C5 C10 141.5(3)
Si1 Fe1 C5 C10 56.33(17)
C4 C5 C6 C2 1.91(19)
C10 C5 C6 C2 178.65(17)
Fe1 C5 C6 C2 -59.56(12)
C4 C5 C6 C11 -172.08(16)
C10 C5 C6 C11 4.7(3)
Fe1 C5 C6 C11 126.45(18)
C4 C5 C6 Fe1 61.47(12)
C10 C5 C6 Fe1 -121.79(18)
C3 C2 C6 C5 -1.65(19)
C7 C2 C6 C5 -172.55(16)
Fe1 C2 C6 C5 59.18(12)
C3 C2 C6 C11 172.41(16)
C7 C2 C6 C11 1.5(3)
Fe1 C2 C6 C11 -126.76(17)
C3 C2 C6 Fe1 -60.83(12)
C7 C2 C6 Fe1 128.26(17)
C1 Fe1 C6 C5 33.86(14)
C2 Fe1 C6 C5 -119.19(14)
C4 Fe1 C6 C5 -38.62(10)
C3 Fe1 C6 C5 -81.34(11)
P1 Fe1 C6 C5 -176.40(8)
Si1 Fe1 C6 C5 127.29(10)
C1 Fe1 C6 C2 153.05(11)
C5 Fe1 C6 C2 119.19(14)
C4 Fe1 C6 C2 80.57(11)
C3 Fe1 C6 C2 37.85(10)
P1 Fe1 C6 C2 -57.21(12)
Si1 Fe1 C6 C2 -113.52(9)
C1 Fe1 C6 C11 -86.9(2)
C5 Fe1 C6 C11 -120.7(2)
C2 Fe1 C6 C11 120.1(2)
C4 Fe1 C6 C11 -159.4(2)
C3 Fe1 C6 C11 157.9(2)
P1 Fe1 C6 C11 62.9(2)
Si1 Fe1 C6 C11 6.56(18)
C20 P1 C14 C19 -59.68(15)
Si1 P1 C14 C19 157.37(12)
Fe1 P1 C14 C19 88.41(14)
C20 P1 C14 C15 67.03(14)
Si1 P1 C14 C15 -75.92(13)
Fe1 P1 C14 C15 -144.88(11)
C19 C14 C15 C16 -54.7(2)
P1 C14 C15 C16 176.52(14)
C14 C15 C16 C17 55.1(2)
C15 C16 C17 C18 -56.3(3)
C16 C17 C18 C19 57.5(3)
C17 C18 C19 C14 -57.3(2)
C15 C14 C19 C18 55.6(2)
P1 C14 C19 C18 -177.11(14)
C14 P1 C20 C21 -129.63(13)
Si1 P1 C20 C21 4.90(16)
Fe1 P1 C20 C21 80.92(13)
C14 P1 C20 C25 105.25(14)
Si1 P1 C20 C25 -120.21(12)
Fe1 P1 C20 C25 -44.19(15)
C25 C20 C21 C22 -54.0(2)
P1 C20 C21 C22 -178.64(13)
C20 C21 C22 C23 56.6(2)
C21 C22 C23 C24 -57.8(2)
C22 C23 C24 C25 57.1(2)
C23 C24 C25 C20 -55.1(3)
C21 C20 C25 C24 53.4(2)
P1 C20 C25 C24 179.61(15)
